data_2015592
loop_
_publ_author_name
'Onawumi,  O. O. E.'
'Faboya,  O. O. P.'
'Odunola, O. A.'
'Prasad, T. K.'
'Rajasekharan, M. V.'

_publ_section_title
;Solvent water tapes in two hydrates of
 \m-oxo-bis[bis(2,2'-bipyridine-\k^2^<i>N</i>,<i>N</i>')(sulfato-\k<i>O</i>)iron(III)]
;
_journal_coeditor_code BG3017
_journal_issue 10
_journal_name_full 'Acta Crystallographica Section C'
_journal_page_first m480
_journal_page_last m483
_journal_paper_doi 10.1107/S0108270106034275
_journal_volume 62
_journal_year 2006
_chemical_formula_iupac '[Fe2 O (S O4)2 (C10 H8 N2)4] , 11H2 O'
_chemical_formula_moiety 'C40 H32 Fe2 N8 O9 S2 , 11H2 O'
_chemical_formula_sum 'C40 H54 Fe2 N8 O20 S2'
_chemical_formula_weight 1142.73
_chemical_name_systematic
;\m-oxo-bis[bis(2,2'-bipyridine-\k^2^N,N')(sulfato-\kO)iron(III)]
 undecahydrate
;
_space_group_IT_number 15
_symmetry_cell_setting monoclinic
_symmetry_space_group_name_Hall '-C 2yc'
_symmetry_space_group_name_H-M 'C 1 2/c 1'
_atom_sites_solution_hydrogens geom
_atom_sites_solution_primary direct
_atom_sites_solution_secondary difmap
_audit_creation_method SHELXL97
_cell_angle_alpha 90.00
_cell_angle_beta 90.6800(10)
_cell_angle_gamma 90.00
_cell_formula_units_Z 4
_cell_length_a 13.7244(8)
_cell_length_b 21.6461(13)
_cell_length_c 16.1238(9)
_cell_measurement_reflns_used 3943
_cell_measurement_temperature 100(2)
_cell_measurement_theta_max 26.65
_cell_measurement_theta_min 2.17
_cell_volume 4789.7(5)
_computing_cell_refinement SMART
_computing_data_collection 'SMART (Bruker, 2000)'
_computing_data_reduction 'SAINT (Bruker, 2000)'
_computing_molecular_graphics 'MERCURY (Macrae <i>et al.</i>,  2006)'
_computing_publication_material SHELXL97
_computing_structure_refinement 'SHELXL97 (Sheldrick, 1997)'
_computing_structure_solution 'SHELXS97 (Sheldrick, 1997)'
_diffrn_ambient_temperature 100(2)
_diffrn_measured_fraction_theta_full 0.999
_diffrn_measured_fraction_theta_max 0.964
_diffrn_measurement_device_type 'Bruker SMART CCD area-detector'
_diffrn_measurement_method '\f and \w'
_diffrn_radiation_monochromator graphite
_diffrn_radiation_source 'sealed tube'
_diffrn_radiation_type MoK\a
_diffrn_radiation_wavelength 0.71073
_diffrn_reflns_av_R_equivalents 0.0687
_diffrn_reflns_av_sigmaI/netI 0.0594
_diffrn_reflns_limit_h_max 18
_diffrn_reflns_limit_h_min -18
_diffrn_reflns_limit_k_max 28
_diffrn_reflns_limit_k_min -28
_diffrn_reflns_limit_l_max 21
_diffrn_reflns_limit_l_min -21
_diffrn_reflns_number 27533
_diffrn_reflns_theta_full 25.00
_diffrn_reflns_theta_max 28.32
_diffrn_reflns_theta_min 1.76
_diffrn_standards_number 0
_exptl_absorpt_coefficient_mu 0.780
_exptl_absorpt_correction_T_max 0.947
_exptl_absorpt_correction_T_min 0.783
_exptl_absorpt_correction_type multi-scan
_exptl_absorpt_process_details '(SADABS; Sheldrick, 1996)'
_exptl_crystal_colour Red
_exptl_crystal_density_diffrn 1.585
_exptl_crystal_density_method 'not measured'
_exptl_crystal_description Block
_exptl_crystal_F_000 2376
_exptl_crystal_size_max 0.20
_exptl_crystal_size_mid 0.08
_exptl_crystal_size_min 0.07
_refine_diff_density_max 0.703
_refine_diff_density_min -0.423
_refine_ls_extinction_method none
_refine_ls_goodness_of_fit_ref 1.136
_refine_ls_hydrogen_treatment constr
_refine_ls_matrix_type full
_refine_ls_number_parameters 327
_refine_ls_number_reflns 5757
_refine_ls_number_restraints 0
_refine_ls_restrained_S_all 1.136
_refine_ls_R_factor_all 0.0816
_refine_ls_R_factor_gt 0.0604
_refine_ls_shift/su_max 0.001
_refine_ls_shift/su_mean 0.000
_refine_ls_structure_factor_coef Fsqd
_refine_ls_weighting_details 'calc w = 1/[\s^2^(Fo^2^)+(0.0436P)^2^+10.7762P] where P=(Fo^2^+2Fc^2^)/3'
_refine_ls_weighting_scheme calc
_refine_ls_wR_factor_gt 0.1130
_refine_ls_wR_factor_ref 0.1205
_reflns_number_gt 4601
_reflns_number_total 5757
_reflns_threshold_expression I>2\s(I)
_cod_data_source_file bg3017.cif
_cod_data_source_block I
_cod_original_sg_symbol_H-M C2/c
_cod_database_code 2015592
_cod_database_fobs_code 2015592

loop_
_symmetry_equiv_pos_as_xyz
'x, y, z'
'-x, y, -z+1/2'
'x+1/2, y+1/2, z'
'-x+1/2, y+1/2, -z+1/2'
'-x, -y, -z'
'x, -y, z-1/2'
'-x+1/2, -y+1/2, -z'
'x+1/2, -y+1/2, z-1/2'

loop_
_atom_site_type_symbol
_atom_site_label
_atom_site_fract_x
_atom_site_fract_y
_atom_site_fract_z
_atom_site_U_iso_or_equiv
_atom_site_adp_type
_atom_site_calc_flag
_atom_site_refinement_flags
_atom_site_occupancy
Fe Fe 0.89374(3) 0.361349(19) 0.18585(3) 0.00755(11) Uani d . 1
S S 0.75448(5) 0.25781(3) 0.27524(5) 0.01082(16) Uani d . 1
C C1 1.0107(2) 0.25701(14) 0.11149(19) 0.0121(6) Uani d . 1
H H1 1.0399 0.2573 0.1652 0.014 Uiso calc R 1
C C2 1.0491(2) 0.21849(14) 0.0517(2) 0.0153(7) Uani d . 1
H H2 1.1023 0.1920 0.0645 0.018 Uiso calc R 1
C C3 1.0084(2) 0.21942(15) -0.0272(2) 0.0174(7) Uani d . 1
H H3 1.0349 0.1947 -0.0701 0.021 Uiso calc R 1
C C4 0.9283(2) 0.25703(14) -0.0429(2) 0.0143(6) Uani d . 1
H H4 0.8987 0.2580 -0.0964 0.017 Uiso calc R 1
C C5 0.8921(2) 0.29306(13) 0.02067(18) 0.0109(6) Uani d . 1
C C6 0.8054(2) 0.33338(13) 0.01061(18) 0.0099(6) Uani d . 1
C C7 0.7472(2) 0.33297(14) -0.06027(19) 0.0131(6) Uani d . 1
H H7 0.7618 0.3063 -0.1052 0.016 Uiso calc R 1
C C8 0.6671(2) 0.37215(14) -0.06470(19) 0.0135(6) Uani d . 1
H H8 0.6262 0.3727 -0.1127 0.016 Uiso calc R 1
C C9 0.6478(2) 0.41032(15) 0.00166(19) 0.0142(6) Uani d . 1
H H9 0.5939 0.4378 0.0000 0.017 Uiso calc R 1
C C10 0.7084(2) 0.40782(14) 0.0706(2) 0.0145(6) Uani d . 1
H H10 0.6941 0.4338 0.1164 0.017 Uiso calc R 1
C C11 0.7553(2) 0.45487(15) 0.27228(19) 0.0134(6) Uani d . 1
H H11 0.7289 0.4191 0.2978 0.016 Uiso calc R 1
C C12 0.7093(2) 0.51153(14) 0.2843(2) 0.0154(6) Uani d . 1
H H12 0.6533 0.5146 0.3181 0.018 Uiso calc R 1
C C13 0.7472(2) 0.56329(14) 0.2456(2) 0.0149(7) Uani d . 1
H H13 0.7165 0.6023 0.2515 0.018 Uiso calc R 1
C C14 0.8302(2) 0.55756(14) 0.1986(2) 0.0141(6) Uani d . 1
H H14 0.8575 0.5927 0.1722 0.017 Uiso calc R 1
C C15 0.8732(2) 0.50009(13) 0.19031(18) 0.0104(6) Uani d . 1
C C16 0.9620(2) 0.48979(13) 0.14169(18) 0.0101(6) Uani d . 1
C C17 1.0253(2) 0.53757(14) 0.12081(19) 0.0126(6) Uani d . 1
H H17 1.0132 0.5787 0.1384 0.015 Uiso calc R 1
C C18 1.1059(2) 0.52361(15) 0.07389(19) 0.0149(6) Uani d . 1
H H18 1.1504 0.5552 0.0589 0.018 Uiso calc R 1
C C19 1.1216(2) 0.46332(15) 0.04878(19) 0.0141(6) Uani d . 1
H H19 1.1757 0.4532 0.0151 0.017 Uiso calc R 1
C C20 1.0572(2) 0.41832(14) 0.07369(18) 0.0119(6) Uani d . 1
H H20 1.0692 0.3768 0.0579 0.014 Uiso calc R 1
N N1 0.93417(17) 0.29386(11) 0.09689(15) 0.0099(5) Uani d . 1
N N2 0.78655(17) 0.37049(11) 0.07615(15) 0.0103(5) Uani d . 1
N N3 0.83536(17) 0.44889(11) 0.22607(15) 0.0096(5) Uani d . 1
N N4 0.97839(17) 0.43057(11) 0.11926(15) 0.0095(5) Uani d . 1
O O1 1.0000 0.34810(13) 0.2500 0.0099(6) Uani d S 1
O O2 0.78998(15) 0.32051(10) 0.24725(14) 0.0147(5) Uani d . 1
O O3 0.82641(16) 0.21163(10) 0.25062(14) 0.0180(5) Uani d . 1
O O4 0.74220(17) 0.26031(11) 0.36499(14) 0.0206(5) Uani d . 1
O O5 0.66033(15) 0.24639(10) 0.23353(14) 0.0177(5) Uani d . 1
O O1W 0.5387(2) 0.42336(12) 0.36311(17) 0.0361(7) Uani d . 1
H H1A 0.5167 0.3908 0.3294 0.047 Uiso d R 1
H H1B 0.5015 0.4488 0.3496 0.047 Uiso d R 1
O O2W 0.5000 0.32706(15) 0.2500 0.0225(8) Uani d S 1
H H2A 0.5545 0.3035 0.2401 0.029 Uiso d R 1
O O3W 0.5000 0.16114(15) 0.2500 0.0260(8) Uani d S 1
H H3A 0.5515 0.1791 0.2484 0.034 Uiso d R 1
O O4W 0.28414(17) 0.16941(10) 0.01046(15) 0.0212(5) Uani d . 1
H H4A 0.2720 0.1877 -0.0367 0.028 Uiso d R 1
H H4B 0.2851 0.1956 0.0494 0.028 Uiso d R 1
O O5W 0.14739(18) 0.07350(11) 0.00661(18) 0.0315(6) Uani d . 1
H H5A 0.1221 0.0809 -0.0427 0.041 Uiso d R 1
H H5B 0.1848 0.1095 0.0153 0.041 Uiso d R 1
O O6W 0.03174(18) 0.04151(12) 0.13628(16) 0.0283(6) Uani d . 1
H H6A 0.0657 0.0511 0.0954 0.037 Uiso d R 1
H H6B 0.0212 0.0712 0.1675 0.037 Uiso d R 1
O O7W 0.0000 0.14195(14) 0.2500 0.0180(7) Uani d S 1
H H7A 0.0477 0.1666 0.2415 0.023 Uiso d R 1

loop_
_atom_site_aniso_label
_atom_site_aniso_U_11
_atom_site_aniso_U_22
_atom_site_aniso_U_33
_atom_site_aniso_U_12
_atom_site_aniso_U_13
_atom_site_aniso_U_23
Fe 0.0084(2) 0.0054(2) 0.0088(2) -0.00001(16) -0.00074(14) -0.00033(17)
S 0.0117(4) 0.0088(4) 0.0119(4) -0.0015(3) -0.0007(3) 0.0010(3)
C1 0.0111(14) 0.0112(15) 0.0138(16) -0.0024(11) -0.0016(11) 0.0008(12)
C2 0.0127(15) 0.0098(15) 0.0234(18) 0.0009(11) -0.0001(13) -0.0015(13)
C3 0.0206(17) 0.0149(16) 0.0168(17) 0.0021(13) 0.0049(13) -0.0055(13)
C4 0.0181(16) 0.0136(15) 0.0113(15) 0.0004(12) -0.0014(12) -0.0006(12)
C5 0.0131(15) 0.0081(14) 0.0115(15) -0.0029(11) -0.0008(11) 0.0005(11)
C6 0.0114(14) 0.0072(14) 0.0109(15) -0.0040(11) -0.0006(11) 0.0027(11)
C7 0.0165(15) 0.0111(15) 0.0116(15) -0.0043(12) 0.0001(12) -0.0028(12)
C8 0.0150(15) 0.0120(16) 0.0133(15) -0.0050(12) -0.0043(12) 0.0042(12)
C9 0.0080(14) 0.0175(16) 0.0170(16) 0.0015(12) -0.0032(12) 0.0046(13)
C10 0.0138(15) 0.0142(16) 0.0155(16) 0.0022(12) -0.0004(12) -0.0020(12)
C11 0.0134(15) 0.0135(16) 0.0131(16) -0.0015(12) -0.0022(12) 0.0000(12)
C12 0.0122(15) 0.0160(16) 0.0179(17) 0.0021(12) -0.0006(12) -0.0027(13)
C13 0.0165(16) 0.0096(15) 0.0185(17) 0.0048(12) -0.0038(12) -0.0022(12)
C14 0.0175(16) 0.0079(15) 0.0168(16) -0.0012(12) -0.0028(12) 0.0027(12)
C15 0.0126(14) 0.0098(14) 0.0086(14) -0.0023(11) -0.0028(11) -0.0008(11)
C16 0.0105(14) 0.0110(14) 0.0086(14) 0.0014(11) -0.0040(11) 0.0015(11)
C17 0.0167(15) 0.0069(14) 0.0140(16) -0.0008(11) -0.0034(12) 0.0024(12)
C18 0.0143(16) 0.0143(16) 0.0160(16) -0.0054(12) -0.0027(12) 0.0060(13)
C19 0.0115(14) 0.0187(17) 0.0121(16) 0.0017(12) 0.0013(12) 0.0004(12)
C20 0.0134(15) 0.0101(15) 0.0123(15) 0.0013(11) -0.0018(11) 0.0012(12)
N1 0.0095(12) 0.0081(12) 0.0122(13) -0.0009(9) -0.0001(10) 0.0008(10)
N2 0.0087(11) 0.0102(13) 0.0121(13) -0.0004(9) -0.0021(9) -0.0001(10)
N3 0.0107(12) 0.0088(12) 0.0095(13) -0.0001(9) -0.0006(9) -0.0023(9)
N4 0.0103(12) 0.0092(12) 0.0090(12) 0.0003(9) -0.0018(9) -0.0031(10)
O1 0.0127(14) 0.0065(14) 0.0104(15) 0.000 -0.0028(11) 0.000
O2 0.0149(11) 0.0084(11) 0.0210(12) -0.0027(8) 0.0053(9) 0.0025(9)
O3 0.0168(12) 0.0117(11) 0.0254(13) 0.0017(9) -0.0047(9) -0.0022(10)
O4 0.0242(13) 0.0217(13) 0.0158(12) -0.0038(10) -0.0007(9) 0.0026(10)
O5 0.0114(11) 0.0212(12) 0.0205(12) -0.0028(9) -0.0030(9) -0.0024(10)
O1W 0.0453(17) 0.0267(15) 0.0365(17) -0.0030(13) 0.0096(13) -0.0033(13)
O2W 0.0162(17) 0.0149(17) 0.036(2) 0.000 -0.0026(15) 0.000
O3W 0.0160(17) 0.0142(17) 0.048(2) 0.000 0.0014(16) 0.000
O4W 0.0256(13) 0.0146(12) 0.0235(13) 0.0008(10) 0.0028(10) -0.0028(10)
O5W 0.0253(14) 0.0182(13) 0.0512(18) -0.0010(11) 0.0060(12) -0.0043(12)
O6W 0.0291(14) 0.0274(14) 0.0283(15) -0.0006(11) -0.0022(11) -0.0075(11)
O7W 0.0146(15) 0.0105(15) 0.0290(19) 0.000 0.0000(13) 0.000

loop_
_atom_type_symbol
_atom_type_description
_atom_type_scat_dispersion_real
_atom_type_scat_dispersion_imag
_atom_type_scat_source
C C 0.0033 0.0016 'International Tables Vol C Tables 4.2.6.8 and 6.1.1.4'
H H 0.0000 0.0000 'International Tables Vol C Tables 4.2.6.8 and 6.1.1.4'
N N 0.0061 0.0033 'International Tables Vol C Tables 4.2.6.8 and 6.1.1.4'
O O 0.0106 0.0060 'International Tables Vol C Tables 4.2.6.8 and 6.1.1.4'
S S 0.1246 0.1234 'International Tables Vol C Tables 4.2.6.8 and 6.1.1.4'
Fe Fe 0.3463 0.8444 'International Tables Vol C Tables 4.2.6.8 and 6.1.1.4'

loop_
_geom_angle_atom_site_label_1
_geom_angle_atom_site_label_2
_geom_angle_atom_site_label_3
_geom_angle_site_symmetry_1
_geom_angle
_geom_angle_publ_flag
O1 Fe O2 . 103.12(8) n
O1 Fe N1 . 93.56(9) n
O2 Fe N1 . 103.21(9) n
O1 Fe N3 . 105.55(10) n
O2 Fe N3 . 88.26(9) n
N1 Fe N3 . 154.99(10) n
O1 Fe N4 . 87.69(9) n
O2 Fe N4 . 162.41(9) n
N1 Fe N4 . 89.72(9) n
N3 Fe N4 . 75.36(9) n
O1 Fe N2 . 164.45(7) n
O2 Fe N2 . 88.00(9) n
N1 Fe N2 . 73.10(9) n
N3 Fe N2 . 85.36(9) n
N4 Fe N2 . 84.37(9) n
O4 S O3 . 112.36(14) ?
O4 S O5 . 110.39(14) ?
O3 S O5 . 110.67(13) ?
O4 S O2 . 107.70(13) ?
O3 S O2 . 108.14(13) ?
O5 S O2 . 107.38(13) ?
N1 C1 C2 . 122.8(3) ?
N1 C1 H1 . 118.6 ?
C2 C1 H1 . 118.6 ?
C3 C2 C1 . 118.7(3) ?
C3 C2 H2 . 120.7 ?
C1 C2 H2 . 120.7 ?
C2 C3 C4 . 119.0(3) ?
C2 C3 H3 . 120.5 ?
C4 C3 H3 . 120.5 ?
C5 C4 C3 . 119.1(3) ?
C5 C4 H4 . 120.5 ?
C3 C4 H4 . 120.5 ?
N1 C5 C4 . 121.8(3) ?
N1 C5 C6 . 115.2(3) ?
C4 C5 C6 . 123.0(3) ?
N2 C6 C7 . 122.2(3) ?
N2 C6 C5 . 115.1(3) ?
C7 C6 C5 . 122.7(3) ?
C6 C7 C8 . 119.1(3) ?
C6 C7 H7 . 120.4 ?
C8 C7 H7 . 120.4 ?
C9 C8 C7 . 119.0(3) ?
C9 C8 H8 . 120.5 ?
C7 C8 H8 . 120.5 ?
C8 C9 C10 . 118.8(3) ?
C8 C9 H9 . 120.6 ?
C10 C9 H9 . 120.6 ?
N2 C10 C9 . 123.3(3) ?
N2 C10 H10 . 118.3 ?
C9 C10 H10 . 118.3 ?
N3 C11 C12 . 122.5(3) ?
N3 C11 H11 . 118.8 ?
C12 C11 H11 . 118.8 ?
C13 C12 C11 . 118.4(3) ?
C13 C12 H12 . 120.8 ?
C11 C12 H12 . 120.8 ?
C14 C13 C12 . 119.4(3) ?
C14 C13 H13 . 120.3 ?
C12 C13 H13 . 120.3 ?
C13 C14 C15 . 119.2(3) ?
C13 C14 H14 . 120.4 ?
C15 C14 H14 . 120.4 ?
N3 C15 C14 . 121.9(3) ?
N3 C15 C16 . 115.2(3) ?
C14 C15 C16 . 122.9(3) ?
N4 C16 C17 . 122.2(3) ?
N4 C16 C15 . 115.3(3) ?
C17 C16 C15 . 122.5(3) ?
C18 C17 C16 . 118.4(3) ?
C18 C17 H17 . 120.8 ?
C16 C17 H17 . 120.8 ?
C17 C18 C19 . 119.7(3) ?
C17 C18 H18 . 120.2 ?
C19 C18 H18 . 120.2 ?
C20 C19 C18 . 118.6(3) ?
C20 C19 H19 . 120.7 ?
C18 C19 H19 . 120.7 ?
N4 C20 C19 . 123.0(3) ?
N4 C20 H20 . 118.5 ?
C19 C20 H20 . 118.5 ?
C1 N1 C5 . 118.6(3) ?
C1 N1 Fe . 120.1(2) ?
C5 N1 Fe . 120.7(2) ?
C10 N2 C6 . 117.6(3) ?
C10 N2 Fe . 127.3(2) ?
C6 N2 Fe . 115.04(19) ?
C11 N3 C15 . 118.6(3) ?
C11 N3 Fe . 124.1(2) ?
C15 N3 Fe . 116.37(19) ?
C20 N4 C16 . 118.1(3) ?
C20 N4 Fe . 124.8(2) ?
C16 N4 Fe . 115.34(19) ?
Fe O1 Fe 2_755 161.67(17) y
S O2 Fe . 142.73(14) ?
H1A O1W H1B . 99.5 ?
H4A O4W H4B . 110.1 ?
H5A O5W H5B . 101.2 ?
H6A O6W H6B . 112.9 ?

loop_
_geom_bond_atom_site_label_1
_geom_bond_atom_site_label_2
_geom_bond_site_symmetry_2
_geom_bond_distance
_geom_bond_publ_flag
Fe O1 . 1.8009(6) y
Fe O2 . 1.955(2) y
Fe N1 . 2.126(2) y
Fe N3 . 2.160(2) y
Fe N4 . 2.186(3) y
Fe N2 . 2.296(2) y
S O4 . 1.460(2) ?
S O3 . 1.463(2) ?
S O5 . 1.471(2) ?
S O2 . 1.513(2) ?
C1 N1 . 1.338(4) ?
C1 C2 . 1.384(4) ?
C1 H1 . 0.9500 ?
C2 C3 . 1.383(5) ?
C2 H2 . 0.9500 ?
C3 C4 . 1.389(4) ?
C3 H3 . 0.9500 ?
C4 C5 . 1.384(4) ?
C4 H4 . 0.9500 ?
C5 N1 . 1.352(4) ?
C5 C6 . 1.482(4) ?
C6 N2 . 1.355(4) ?
C6 C7 . 1.387(4) ?
C7 C8 . 1.389(4) ?
C7 H7 . 0.9500 ?
C8 C9 . 1.380(4) ?
C8 H8 . 0.9500 ?
C9 C10 . 1.381(4) ?
C9 H9 . 0.9500 ?
C10 N2 . 1.345(4) ?
C10 H10 . 0.9500 ?
C11 N3 . 1.342(4) ?
C11 C12 . 1.394(4) ?
C11 H11 . 0.9500 ?
C12 C13 . 1.386(4) ?
C12 H12 . 0.9500 ?
C13 C14 . 1.382(4) ?
C13 H13 . 0.9500 ?
C14 C15 . 1.384(4) ?
C14 H14 . 0.9500 ?
C15 N3 . 1.356(4) ?
C15 C16 . 1.474(4) ?
C16 N4 . 1.351(4) ?
C16 C17 . 1.394(4) ?
C17 C18 . 1.382(4) ?
C17 H17 . 0.9500 ?
C18 C19 . 1.384(4) ?
C18 H18 . 0.9500 ?
C19 C20 . 1.378(4) ?
C19 H19 . 0.9500 ?
C20 N4 . 1.342(4) ?
C20 H20 . 0.9500 ?
O1 Fe 2_755 1.8009(6) ?
O1W H1A . 0.9383 ?
O1W H1B . 0.7786 ?
O2W H2A . 0.9206 ?
O3W H3A . 0.8076 ?
O4W H4A . 0.8721 ?
O4W H4B . 0.8461 ?
O5W H5A . 0.8781 ?
O5W H5B . 0.9417 ?
O6W H6A . 0.8377 ?
O6W H6B . 0.8299 ?
O7W H7A . 0.8572 ?

loop_
_geom_hbond_atom_site_label_D
_geom_hbond_atom_site_label_H
_geom_hbond_atom_site_label_A
_geom_hbond_site_symmetry_A
_geom_hbond_distance_DH
_geom_hbond_distance_HA
_geom_hbond_distance_DA
_geom_hbond_angle_DHA
_geom_hbond_publ_flag
O1W H1A O2W . 0.94 1.89 2.816(4) 167 y
O1W H1B O6W 4_555 0.78 2.07 2.734(4) 143 y
O2W H2A O5 . 0.92 1.91 2.824(3) 170 y
O3W H3A O5 . 0.81 2.10 2.886(3) 163 y
O4W H4A O4 8_455 0.87 1.98 2.849(3) 172 y
O4W H4B O4 2_655 0.85 2.00 2.838(3) 168 y
O5W H5A O1W 8_455 0.88 1.89 2.739(4) 161 y
O5W H5B O4W . 0.94 1.88 2.799(3) 162 y
O6W H6A O5W . 0.84 1.89 2.729(4) 177 y
O6W H6B O7W . 0.83 2.05 2.880(3) 176 y
O7W H7A O3 2_655 0.86 1.99 2.820(3) 163 y
